data_7209066
loop_
_publ_author_name
'Eddleston, Mark D.'
'Sivachelvam, Saranja'
'Jones, William'

_publ_section_title
;
 Screening for polymorphs of cocrystals: a case study
;
_journal_issue 1
_journal_name_full CrystEngComm
_journal_page_first 175
_journal_paper_doi 10.1039/c2ce26496j
_journal_volume 15
_journal_year 2013
_chemical_formula_moiety 'C12 H8 N2, C5 H6 O4'
_chemical_formula_sum 'C17 H14 N2 O4'
_chemical_formula_weight 310.30
_chemical_name_systematic
;
?
;
_space_group_IT_number 33
_symmetry_cell_setting orthorhombic
_symmetry_space_group_name_Hall 'P 2c -2n'
_symmetry_space_group_name_H-M 'P n a 21'
_atom_sites_solution_hydrogens geom
_atom_sites_solution_primary direct
_atom_sites_solution_secondary difmap
_audit_creation_method SHELXL-97
_cell_angle_alpha 90.00
_cell_angle_beta 90.00
_cell_angle_gamma 90.00
_cell_formula_units_Z 4
_cell_length_a 16.5230(1)
_cell_length_b 15.9952(3)
_cell_length_c 5.4792(3)
_cell_measurement_reflns_used 9988
_cell_measurement_temperature 180(2)
_cell_measurement_theta_max 30.03
_cell_measurement_theta_min 1.00
_cell_volume 1448.09(8)
_computing_cell_refinement 'HKL Scalepack (Otwinowski & Minor 1997)'
_computing_data_collection 'Collect (Nonius B.V. 1998)'
_computing_data_reduction
;
HKL Denzo and Scalepack (Otwinowski & Minor 1997)
;
_computing_publication_material 'SHELXL-97 (Sheldrick 1997)'
_computing_structure_refinement 'SHELXL-97 (Sheldrick 1997)'
_computing_structure_solution 'SIR-92 (Altomare et al. 1994)'
_diffrn_ambient_temperature 180(2)
_diffrn_measured_fraction_theta_full 0.995
_diffrn_measured_fraction_theta_max 0.995
_diffrn_measurement_device_type 'Nonius Kappa CCD'
_diffrn_measurement_method 'Thin slice \w and \f scans'
_diffrn_radiation_source 'fine-focus sealed tube'
_diffrn_radiation_type MoK\a
_diffrn_radiation_wavelength 0.71073
_diffrn_reflns_av_R_equivalents 0.0289
_diffrn_reflns_av_sigmaI/netI 0.0248
_diffrn_reflns_limit_h_max 22
_diffrn_reflns_limit_h_min -23
_diffrn_reflns_limit_k_max 22
_diffrn_reflns_limit_k_min -22
_diffrn_reflns_limit_l_max 7
_diffrn_reflns_limit_l_min -5
_diffrn_reflns_number 13464
_diffrn_reflns_theta_full 30.03
_diffrn_reflns_theta_max 30.03
_diffrn_reflns_theta_min 3.91
_exptl_absorpt_coefficient_mu 0.103
_exptl_absorpt_correction_T_max 0.992
_exptl_absorpt_correction_T_min 0.915
_exptl_absorpt_correction_type multi-scan
_exptl_absorpt_process_details
;
multi-scan from symmetry-related measurements
Sortav (Blessing 1995)
;
_exptl_crystal_colour yellow
_exptl_crystal_density_diffrn 1.423
_exptl_crystal_density_method 'not measured'
_exptl_crystal_description block
_exptl_crystal_F_000 648
_exptl_crystal_size_max 0.35
_exptl_crystal_size_mid 0.18
_exptl_crystal_size_min 0.12
_refine_diff_density_max 0.215
_refine_diff_density_min -0.153
_refine_diff_density_rms 0.037
_refine_ls_abs_structure_details 'Flack H D (1983), Acta Cryst. A39, 876-881'
_refine_ls_abs_structure_Flack -0.1(11)
_refine_ls_extinction_method none
_refine_ls_goodness_of_fit_ref 1.027
_refine_ls_hydrogen_treatment mixed
_refine_ls_matrix_type full
_refine_ls_number_parameters 215
_refine_ls_number_reflns 2316
_refine_ls_number_restraints 1
_refine_ls_restrained_S_all 1.027
_refine_ls_R_factor_all 0.0425
_refine_ls_R_factor_gt 0.0357
_refine_ls_shift/su_max 0.000
_refine_ls_shift/su_mean 0.000
_refine_ls_structure_factor_coef Fsqd
_refine_ls_weighting_details 'calc w=1/[\s^2^(Fo^2^)+(0.0552P)^2^+0.2306P] where P=(Fo^2^+2Fc^2^)/3'
_refine_ls_weighting_scheme calc
_refine_ls_wR_factor_gt 0.0911
_refine_ls_wR_factor_ref 0.0960
_reflns_number_gt 2069
_reflns_number_total 2316
_reflns_threshold_expression >2sigma(I)
_cod_data_source_file c2ce26496j.txt
_cod_data_source_block wj1098
_cod_original_sg_symbol_H-M Pna2(1)
_cod_database_code 7209066

loop_
_symmetry_equiv_pos_as_xyz
'x, y, z'
'-x, -y, z+1/2'
'x+1/2, -y+1/2, z'
'-x+1/2, y+1/2, z+1/2'

loop_
_atom_site_label
_atom_site_type_symbol
_atom_site_fract_x
_atom_site_fract_y
_atom_site_fract_z
_atom_site_U_iso_or_equiv
_atom_site_adp_type
_atom_site_occupancy
_atom_site_symmetry_multiplicity
_atom_site_calc_flag
_atom_site_refinement_flags
N1 N 0.20001(8) 0.69243(9) 0.8614(3) 0.0257(3) Uani 1 1 d .
N2 N 0.10213(8) 0.71698(9) 0.4423(3) 0.0260(3) Uani 1 1 d .
O1 O 0.33497(10) 0.77620(8) -0.6762(3) 0.0483(4) Uani 1 1 d .
O2 O 0.29818(8) 0.64423(8) -0.7407(3) 0.0357(3) Uani 1 1 d .
H2 H 0.2679(15) 0.6676(15) -0.843(5) 0.043 Uiso 1 1 d .
O3 O 0.48619(10) 0.64611(9) 0.0379(3) 0.0441(4) Uani 1 1 d .
O4 O 0.50890(8) 0.78389(8) 0.0193(3) 0.0360(3) Uani 1 1 d .
H4 H 0.5408(15) 0.7749(14) 0.149(6) 0.043 Uiso 1 1 d .
C1 C 0.33997(9) 0.70314(10) -0.6255(3) 0.0272(3) Uani 1 1 d .
C2 C 0.39332(9) 0.67022(11) -0.4250(3) 0.0263(3) Uani 1 1 d .
C3 C 0.42313(10) 0.72833(11) -0.2752(3) 0.0285(3) Uani 1 1 d .
H3 H 0.4096 0.7848 -0.3098 0.034 Uiso 1 1 calc R
C4 C 0.47551(10) 0.71299(11) -0.0597(3) 0.0290(3) Uani 1 1 d .
C5 C 0.40770(13) 0.57801(11) -0.4151(4) 0.0387(4) Uani 1 1 d .
H5A H 0.4498 0.5658 -0.2941 0.058 Uiso 1 1 calc R
H5B H 0.4253 0.5582 -0.5758 0.058 Uiso 1 1 calc R
H5C H 0.3575 0.5495 -0.3688 0.058 Uiso 1 1 calc R
C6 C 0.18758(9) 0.76944(10) 0.7683(3) 0.0249(3) Uani 1 1 d .
C7 C 0.22455(10) 0.83993(10) 0.8814(4) 0.0289(3) Uani 1 1 d .
H7 H 0.2594 0.8325 1.0175 0.035 Uiso 1 1 calc R
C8 C 0.20961(10) 0.91789(11) 0.7934(4) 0.0314(4) Uani 1 1 d .
H8 H 0.2339 0.9649 0.8701 0.038 Uiso 1 1 calc R
C9 C 0.15804(11) 0.93029(11) 0.5874(4) 0.0318(4) Uani 1 1 d .
H9 H 0.1479 0.9855 0.5313 0.038 Uiso 1 1 calc R
C10 C 0.12323(10) 0.86483(11) 0.4705(4) 0.0299(4) Uani 1 1 d .
H10 H 0.0897 0.8741 0.3322 0.036 Uiso 1 1 calc R
C11 C 0.13721(9) 0.78198(10) 0.5563(3) 0.0240(3) Uani 1 1 d .
C12 C 0.11407(9) 0.64030(10) 0.5364(3) 0.0256(3) Uani 1 1 d .
C13 C 0.07694(11) 0.56962(11) 0.4231(4) 0.0327(4) Uani 1 1 d .
H13 H 0.0449 0.5768 0.2808 0.039 Uiso 1 1 calc R
C14 C 0.08764(12) 0.49190(11) 0.5198(4) 0.0363(4) Uani 1 1 d .
H14 H 0.0630 0.4451 0.4431 0.044 Uiso 1 1 calc R
C15 C 0.13503(11) 0.47965(11) 0.7337(4) 0.0361(4) Uani 1 1 d .
H15 H 0.1410 0.4250 0.7993 0.043 Uiso 1 1 calc R
C16 C 0.17191(10) 0.54556(10) 0.8451(4) 0.0315(4) Uani 1 1 d .
H16 H 0.2037 0.5366 0.9871 0.038 Uiso 1 1 calc R
C17 C 0.16292(9) 0.62782(10) 0.7496(3) 0.0257(3) Uani 1 1 d .

loop_
_atom_site_aniso_label
_atom_site_aniso_U_11
_atom_site_aniso_U_22
_atom_site_aniso_U_33
_atom_site_aniso_U_23
_atom_site_aniso_U_13
_atom_site_aniso_U_12
N1 0.0248(6) 0.0291(6) 0.0230(7) 0.0024(6) -0.0018(5) 0.0012(5)
N2 0.0247(6) 0.0312(6) 0.0222(7) 0.0014(6) -0.0024(5) 0.0000(5)
O1 0.0646(10) 0.0315(6) 0.0489(10) 0.0030(7) -0.0307(8) -0.0004(6)
O2 0.0374(6) 0.0359(6) 0.0337(7) 0.0048(6) -0.0149(6) -0.0050(5)
O3 0.0569(8) 0.0398(7) 0.0356(9) 0.0068(7) -0.0205(7) -0.0043(6)
O4 0.0378(7) 0.0399(6) 0.0304(7) 0.0004(6) -0.0114(6) -0.0040(5)
C1 0.0259(7) 0.0336(8) 0.0220(8) 0.0023(6) -0.0019(6) -0.0008(6)
C2 0.0236(7) 0.0333(8) 0.0221(7) 0.0043(7) -0.0014(6) -0.0020(6)
C3 0.0274(7) 0.0339(8) 0.0240(8) 0.0026(7) -0.0043(7) 0.0001(6)
C4 0.0253(7) 0.0394(9) 0.0223(8) 0.0009(7) -0.0022(6) -0.0002(6)
C5 0.0481(10) 0.0308(8) 0.0374(10) 0.0076(8) -0.0149(9) -0.0046(8)
C6 0.0229(7) 0.0298(7) 0.0220(8) 0.0017(7) -0.0018(6) 0.0011(5)
C7 0.0290(7) 0.0323(8) 0.0255(8) 0.0004(7) -0.0059(7) -0.0009(6)
C8 0.0337(8) 0.0302(7) 0.0304(9) -0.0001(7) -0.0064(7) -0.0037(6)
C9 0.0361(8) 0.0300(7) 0.0293(9) 0.0053(7) -0.0034(7) -0.0008(7)
C10 0.0295(7) 0.0326(8) 0.0275(9) 0.0063(7) -0.0052(7) 0.0009(6)
C11 0.0225(6) 0.0300(7) 0.0195(8) 0.0018(6) -0.0002(6) -0.0005(5)
C12 0.0243(7) 0.0293(7) 0.0230(8) -0.0002(7) 0.0021(6) -0.0004(5)
C13 0.0338(8) 0.0353(8) 0.0289(9) -0.0034(7) -0.0014(7) -0.0052(7)
C14 0.0405(9) 0.0302(8) 0.0382(11) -0.0063(8) 0.0066(8) -0.0056(7)
C15 0.0406(9) 0.0274(8) 0.0402(10) 0.0024(8) 0.0084(9) 0.0028(7)
C16 0.0328(8) 0.0308(8) 0.0309(9) 0.0041(7) 0.0036(7) 0.0046(6)
C17 0.0228(7) 0.0294(7) 0.0248(8) 0.0021(7) 0.0021(6) 0.0020(5)

loop_
_atom_type_symbol
_atom_type_description
_atom_type_scat_dispersion_real
_atom_type_scat_dispersion_imag
_atom_type_scat_source
C C 0.0033 0.0016 'International Tables Vol C Tables 4.2.6.8 and 6.1.1.4'
H H 0.0000 0.0000 'International Tables Vol C Tables 4.2.6.8 and 6.1.1.4'
N N 0.0061 0.0033 'International Tables Vol C Tables 4.2.6.8 and 6.1.1.4'
O O 0.0106 0.0060 'International Tables Vol C Tables 4.2.6.8 and 6.1.1.4'

loop_
_geom_angle_atom_site_label_1
_geom_angle_atom_site_label_2
_geom_angle_atom_site_label_3
_geom_angle
C17 N1 C6 117.30(14)
C11 N2 C12 117.66(14)
C1 O2 H2 108.1(17)
C4 O4 H4 111.4(15)
O1 C1 O2 122.92(16)
O1 C1 C2 123.27(15)
O2 C1 C2 113.81(14)
C3 C2 C5 127.33(16)
C3 C2 C1 114.95(15)
C5 C2 C1 117.72(15)
C2 C3 C4 126.11(16)
C2 C3 H3 116.9
C4 C3 H3 116.9
O3 C4 O4 123.27(17)
O3 C4 C3 125.68(16)
O4 C4 C3 111.04(15)
C2 C5 H5A 109.5
C2 C5 H5B 109.5
H5A C5 H5B 109.5
C2 C5 H5C 109.5
H5A C5 H5C 109.5
H5B C5 H5C 109.5
N1 C6 C7 119.53(15)
N1 C6 C11 121.28(14)
C7 C6 C11 119.19(15)
C8 C7 C6 119.59(16)
C8 C7 H7 120.2
C6 C7 H7 120.2
C7 C8 C9 121.08(16)
C7 C8 H8 119.5
C9 C8 H8 119.5
C10 C9 C8 121.30(17)
C10 C9 H9 119.3
C8 C9 H9 119.3
C9 C10 C11 119.57(16)
C9 C10 H10 120.2
C11 C10 H10 120.2
N2 C11 C10 119.75(15)
N2 C11 C6 121.01(14)
C10 C11 C6 119.23(14)
N2 C12 C13 119.50(16)
N2 C12 C17 121.45(15)
C13 C12 C17 119.05(15)
C14 C13 C12 119.84(18)
C14 C13 H13 120.1
C12 C13 H13 120.1
C13 C14 C15 121.14(17)
C13 C14 H14 119.4
C15 C14 H14 119.4
C16 C15 C14 120.58(17)
C16 C15 H15 119.7
C14 C15 H15 119.7
C15 C16 C17 120.25(18)
C15 C16 H16 119.9
C17 C16 H16 119.9
N1 C17 C16 119.59(16)
N1 C17 C12 121.27(14)
C16 C17 C12 119.13(15)

loop_
_geom_bond_atom_site_label_1
_geom_bond_atom_site_label_2
_geom_bond_distance
N1 C17 1.349(2)
N1 C6 1.349(2)
N2 C11 1.344(2)
N2 C12 1.345(2)
O1 C1 1.204(2)
O2 C1 1.328(2)
O2 H2 0.84(3)
O3 C4 1.209(2)
O4 C4 1.333(2)
O4 H4 0.90(3)
C1 C2 1.504(2)
C2 C3 1.334(2)
C2 C5 1.495(2)
C3 C4 1.485(2)
C3 H3 0.9500
C5 H5A 0.9800
C5 H5B 0.9800
C5 H5C 0.9800
C6 C7 1.424(2)
C6 C11 1.443(2)
C7 C8 1.360(2)
C7 H7 0.9500
C8 C9 1.428(3)
C8 H8 0.9500
C9 C10 1.356(3)
C9 H9 0.9500
C10 C11 1.425(2)
C10 H10 0.9500
C12 C13 1.428(2)
C12 C17 1.434(2)
C13 C14 1.363(3)
C13 H13 0.9500
C14 C15 1.423(3)
C14 H14 0.9500
C15 C16 1.362(3)
C15 H15 0.9500
C16 C17 1.424(2)
C16 H16 0.9500
